data_1502725
loop_
_publ_author_name
'O\'smia\/lowski, Borys'
'Kolehmainen, Erkki'
'Dobosz, Robert'
'Gawinecki, Ryszard'
'Kauppinen, Reijo'
'Valkonen, Arto'
'Koivukorpi, Juha'
'Rissanen, Kari'

_publ_section_title
;
 Self-organization of 2-acylaminopyridines in the solid state and in
 solution.
;
_journal_issue 38
_journal_name_full 'The journal of physical chemistry. A'
_journal_page_first 10421
_journal_page_last 10426
_journal_paper_doi 10.1021/jp1063116
_journal_volume 114
_journal_year 2010
_chemical_formula_moiety 'C9 H12 N2 O'
_chemical_formula_sum 'C9 H12 N2 O'
_chemical_formula_weight 164.21
_chemical_name_systematic
;
 ?
;
_space_group_IT_number 14
_symmetry_cell_setting monoclinic
_symmetry_space_group_name_Hall '-P 2ybc'
_symmetry_space_group_name_H-M 'P 1 21/c 1'
_atom_sites_solution_hydrogens geom
_atom_sites_solution_primary direct
_atom_sites_solution_secondary difmap
_audit_creation_method SHELXL-97
_cell_angle_alpha 90.00
_cell_angle_beta 112.879(2)
_cell_angle_gamma 90.00
_cell_formula_units_Z 8
_cell_length_a 16.3623(4)
_cell_length_b 9.5058(2)
_cell_length_c 12.8922(3)
_cell_measurement_reflns_used 4686
_cell_measurement_temperature 123(2)
_cell_measurement_theta_max 28.283
_cell_measurement_theta_min 0.407
_cell_volume 1847.46(8)
_computing_cell_refinement 'DENZO-SMN (Otwinowski & Minor, 1997)'
_computing_data_collection 'Collect (Bruker, 2008)'
_computing_data_reduction DENZO-SMN
_computing_molecular_graphics 'ORTEP-3 (Farrugia, 1997); MERCURY (Macrae, <i>et al.</i>, 2008)'
_computing_publication_material SHELXL-97
_computing_structure_refinement 'SHELXL-97 (Sheldrick, 2008)'
_computing_structure_solution 'SIR-2004 (Burla, et al., 2005)'
_diffrn_ambient_temperature 123(2)
_diffrn_detector_area_resol_mean 9
_diffrn_measured_fraction_theta_full 0.994
_diffrn_measured_fraction_theta_max 0.994
_diffrn_measurement_device_type 'Bruker-Nonius Kappa CCD with APEXII detector'
_diffrn_measurement_method '\f and \w scans'
_diffrn_radiation_monochromator graphite
_diffrn_radiation_source 'fine-focus sealed tube'
_diffrn_radiation_type MoK\a
_diffrn_radiation_wavelength 0.71073
_diffrn_reflns_av_R_equivalents 0.0254
_diffrn_reflns_av_sigmaI/netI 0.0335
_diffrn_reflns_limit_h_max 21
_diffrn_reflns_limit_h_min -21
_diffrn_reflns_limit_k_max 12
_diffrn_reflns_limit_k_min -10
_diffrn_reflns_limit_l_max 16
_diffrn_reflns_limit_l_min -16
_diffrn_reflns_number 7599
_diffrn_reflns_theta_full 27.50
_diffrn_reflns_theta_max 27.50
_diffrn_reflns_theta_min 3.82
_exptl_absorpt_coefficient_mu 0.079
_exptl_absorpt_correction_type none
_exptl_crystal_colour colourless
_exptl_crystal_density_diffrn 1.181
_exptl_crystal_density_method 'not measured'
_exptl_crystal_description block
_exptl_crystal_F_000 704
_exptl_crystal_size_max 0.28
_exptl_crystal_size_mid 0.20
_exptl_crystal_size_min 0.16
_refine_diff_density_max 0.194
_refine_diff_density_min -0.266
_refine_diff_density_rms 0.039
_refine_ls_extinction_method none
_refine_ls_goodness_of_fit_ref 1.133
_refine_ls_hydrogen_treatment mixed
_refine_ls_matrix_type full
_refine_ls_number_parameters 223
_refine_ls_number_reflns 4225
_refine_ls_number_restraints 2
_refine_ls_restrained_S_all 1.133
_refine_ls_R_factor_all 0.0743
_refine_ls_R_factor_gt 0.0563
_refine_ls_shift/su_max 0.000
_refine_ls_shift/su_mean 0.000
_refine_ls_structure_factor_coef Fsqd
_refine_ls_weighting_details 'calc w=1/[\s^2^(Fo^2^)+(0.0330P)^2^+1.1534P] where P=(Fo^2^+2Fc^2^)/3'
_refine_ls_weighting_scheme calc
_refine_ls_wR_factor_gt 0.1239
_refine_ls_wR_factor_ref 0.1340
_reflns_number_gt 3360
_reflns_number_total 4225
_reflns_threshold_expression >2\s(I)
_cod_data_source_file jp1063116_si_005.cif
_cod_data_source_block mepet
_cod_original_cell_volume 1847.46(7)
_cod_original_sg_symbol_H-M P21/c
_cod_database_code 1502725

loop_
_symmetry_equiv_pos_as_xyz
'x, y, z'
'-x, y+1/2, -z+1/2'
'-x, -y, -z'
'x, -y-1/2, z-1/2'

loop_
_atom_site_label
_atom_site_type_symbol
_atom_site_fract_x
_atom_site_fract_y
_atom_site_fract_z
_atom_site_U_iso_or_equiv
_atom_site_adp_type
_atom_site_occupancy
_atom_site_symmetry_multiplicity
_atom_site_calc_flag
_atom_site_refinement_flags
O8 O 0.00785(10) -0.00173(13) 0.27974(11) 0.0441(4) Uani 1 1 d .
N1 N 0.10137(10) 0.33997(16) 0.50012(12) 0.0340(4) Uani 1 1 d .
N7 N 0.03197(10) 0.22772(15) 0.33264(12) 0.0306(3) Uani 1 1 d D
H7 H 0.0230(13) 0.3181(17) 0.3069(16) 0.037 Uiso 1 1 d D
C2 C 0.07980(11) 0.21485(18) 0.44925(14) 0.0292(4) Uani 1 1 d .
C3 C 0.10245(13) 0.0874(2) 0.50673(16) 0.0362(4) Uani 1 1 d .
H3 H 0.0862 0.0001 0.4683 0.043 Uiso 1 1 calc R
C4 C 0.14949(13) 0.0929(2) 0.62180(16) 0.0418(5) Uani 1 1 d .
H4 H 0.1661 0.0083 0.6640 0.050 Uiso 1 1 calc R
C5 C 0.17238(13) 0.2212(2) 0.67557(16) 0.0428(5) Uani 1 1 d .
H5 H 0.2050 0.2260 0.7546 0.051 Uiso 1 1 calc R
C6 C 0.14682(13) 0.3428(2) 0.61186(16) 0.0398(4) Uani 1 1 d .
C8 C -0.00172(13) 0.12414(18) 0.25538(15) 0.0320(4) Uani 1 1 d .
C9 C -0.05546(13) 0.17262(18) 0.13732(15) 0.0352(4) Uani 1 1 d .
H9A H -0.0469 0.1068 0.0829 0.042 Uiso 1 1 calc R
H9B H -0.0350 0.2669 0.1253 0.042 Uiso 1 1 calc R
C10 C -0.15281(15) 0.1790(3) 0.1175(2) 0.0594(6) Uani 1 1 d .
H10A H -0.1871 0.2104 0.0403 0.089 Uiso 1 1 calc R
H10B H -0.1613 0.2453 0.1706 0.089 Uiso 1 1 calc R
H10C H -0.1731 0.0853 0.1287 0.089 Uiso 1 1 calc R
C11 C 0.16820(19) 0.4867(3) 0.6646(2) 0.0636(7) Uani 1 1 d .
H11A H 0.1446 0.5587 0.6060 0.095 Uiso 0.50 1 calc PR
H11B H 0.2327 0.4974 0.7020 0.095 Uiso 0.50 1 calc PR
H11C H 0.1413 0.4976 0.7200 0.095 Uiso 0.50 1 calc PR
H11D H 0.2011 0.4771 0.7460 0.095 Uiso 0.50 1 calc PR
H11E H 0.1130 0.5383 0.6500 0.095 Uiso 0.50 1 calc PR
H11F H 0.2044 0.5382 0.6320 0.095 Uiso 0.50 1 calc PR
O8A O 0.49620(11) 0.47638(13) 0.27540(12) 0.0467(4) Uani 1 1 d .
N1A N 0.39274(10) 0.13682(15) 0.39335(12) 0.0313(3) Uani 1 1 d .
N7A N 0.46308(10) 0.24808(14) 0.29497(12) 0.0301(3) Uani 1 1 d D
H7A H 0.4707(13) 0.1593(17) 0.2748(16) 0.036 Uiso 1 1 d D
C2A C 0.41630(12) 0.26175(18) 0.36580(14) 0.0299(4) Uani 1 1 d .
C3A C 0.39660(13) 0.38949(19) 0.40354(16) 0.0365(4) Uani 1 1 d .
H3A H 0.4149 0.4764 0.3832 0.044 Uiso 1 1 calc R
C4A C 0.34912(13) 0.3843(2) 0.47216(16) 0.0405(5) Uani 1 1 d .
H4A H 0.3339 0.4690 0.4995 0.049 Uiso 1 1 calc R
C5A C 0.32393(12) 0.2567(2) 0.50085(16) 0.0385(4) Uani 1 1 d .
H5A H 0.2909 0.2526 0.5473 0.046 Uiso 1 1 calc R
C6A C 0.34747(12) 0.1343(2) 0.46090(15) 0.0347(4) Uani 1 1 d .
C8A C 0.49995(13) 0.35098(18) 0.25404(15) 0.0320(4) Uani 1 1 d .
C9A C 0.54910(12) 0.30093(18) 0.18331(15) 0.0334(4) Uani 1 1 d .
H9C H 0.5496 0.3766 0.1308 0.040 Uiso 1 1 calc R
H9D H 0.5179 0.2188 0.1379 0.040 Uiso 1 1 calc R
C10A C 0.64363(15) 0.2601(3) 0.2561(2) 0.0624(7) Uani 1 1 d .
H10D H 0.6739 0.2283 0.2080 0.094 Uiso 1 1 calc R
H10E H 0.6432 0.1838 0.3071 0.094 Uiso 1 1 calc R
H10F H 0.6749 0.3416 0.3002 0.094 Uiso 1 1 calc R
C11A C 0.32609(15) -0.0094(2) 0.49198(18) 0.0463(5) Uani 1 1 d .
H11G H 0.3486 -0.0811 0.4552 0.070 Uiso 0.50 1 calc PR
H11H H 0.2617 -0.0194 0.4672 0.070 Uiso 0.50 1 calc PR
H11I H 0.3541 -0.0215 0.5738 0.070 Uiso 0.50 1 calc PR
H11J H 0.2943 -0.0002 0.5423 0.070 Uiso 0.50 1 calc PR
H11K H 0.3812 -0.0619 0.5303 0.070 Uiso 0.50 1 calc PR
H11L H 0.2888 -0.0599 0.4237 0.070 Uiso 0.50 1 calc PR

loop_
_atom_site_aniso_label
_atom_site_aniso_U_11
_atom_site_aniso_U_22
_atom_site_aniso_U_33
_atom_site_aniso_U_23
_atom_site_aniso_U_13
_atom_site_aniso_U_12
O8 0.0689(10) 0.0214(6) 0.0352(7) 0.0008(5) 0.0127(7) -0.0005(6)
N1 0.0382(9) 0.0326(8) 0.0314(8) -0.0048(6) 0.0139(7) -0.0073(6)
N7 0.0406(8) 0.0203(7) 0.0277(7) 0.0009(6) 0.0098(6) -0.0003(6)
C2 0.0303(9) 0.0294(8) 0.0288(8) -0.0002(7) 0.0125(7) -0.0018(7)
C3 0.0423(11) 0.0302(9) 0.0358(10) 0.0028(7) 0.0149(8) 0.0004(8)
C4 0.0421(11) 0.0472(11) 0.0347(10) 0.0112(9) 0.0136(8) 0.0034(9)
C5 0.0369(10) 0.0605(13) 0.0283(9) 0.0010(9) 0.0097(8) -0.0065(9)
C6 0.0401(11) 0.0468(11) 0.0333(10) -0.0064(8) 0.0149(8) -0.0116(9)
C8 0.0391(10) 0.0231(8) 0.0334(9) -0.0009(7) 0.0139(8) -0.0008(7)
C9 0.0474(11) 0.0222(8) 0.0311(9) -0.0017(7) 0.0098(8) -0.0009(7)
C10 0.0494(13) 0.0768(17) 0.0440(12) 0.0017(12) 0.0092(10) 0.0177(12)
C11 0.0885(19) 0.0574(15) 0.0416(12) -0.0186(11) 0.0217(12) -0.0289(13)
O8A 0.0741(10) 0.0204(6) 0.0585(9) -0.0027(6) 0.0399(8) -0.0046(6)
N1A 0.0360(8) 0.0286(7) 0.0287(7) 0.0006(6) 0.0119(6) -0.0029(6)
N7A 0.0402(8) 0.0197(7) 0.0333(8) -0.0010(6) 0.0172(7) -0.0005(6)
C2A 0.0322(9) 0.0277(8) 0.0278(8) -0.0002(7) 0.0094(7) 0.0000(7)
C3A 0.0426(11) 0.0289(9) 0.0370(10) -0.0029(7) 0.0145(8) 0.0002(8)
C4A 0.0425(11) 0.0395(10) 0.0398(10) -0.0074(8) 0.0164(9) 0.0057(8)
C5A 0.0339(10) 0.0496(11) 0.0329(9) -0.0017(8) 0.0140(8) 0.0013(8)
C6A 0.0313(9) 0.0404(10) 0.0305(9) 0.0018(7) 0.0099(7) -0.0023(8)
C8A 0.0401(10) 0.0228(8) 0.0314(9) 0.0003(7) 0.0121(7) -0.0024(7)
C9A 0.0406(10) 0.0247(8) 0.0379(9) 0.0024(7) 0.0184(8) -0.0016(7)
C10A 0.0371(12) 0.090(2) 0.0606(15) 0.0087(14) 0.0194(11) -0.0056(12)
C11A 0.0543(13) 0.0471(12) 0.0430(11) 0.0056(9) 0.0247(10) -0.0083(10)

loop_
_atom_type_symbol
_atom_type_description
_atom_type_scat_dispersion_real
_atom_type_scat_dispersion_imag
_atom_type_scat_source
C C 0.0033 0.0016 'International Tables Vol C Tables 4.2.6.8 and 6.1.1.4'
H H 0.0000 0.0000 'International Tables Vol C Tables 4.2.6.8 and 6.1.1.4'
N N 0.0061 0.0033 'International Tables Vol C Tables 4.2.6.8 and 6.1.1.4'
O O 0.0106 0.0060 'International Tables Vol C Tables 4.2.6.8 and 6.1.1.4'

loop_
_geom_angle_atom_site_label_1
_geom_angle_atom_site_label_2
_geom_angle_atom_site_label_3
_geom_angle
C2 N1 C6 118.37(16)
C8 N7 C2 128.41(15)
C8 N7 H7 117.0(13)
C2 N7 H7 114.6(13)
N1 C2 C3 123.20(15)
N1 C2 N7 112.23(15)
C3 C2 N7 124.57(16)
C4 C3 C2 117.40(18)
C4 C3 H3 121.3
C2 C3 H3 121.3
C5 C4 C3 120.12(18)
C5 C4 H4 119.9
C3 C4 H4 119.9
C4 C5 C6 118.61(17)
C4 C5 H5 120.7
C6 C5 H5 120.7
N1 C6 C5 122.30(18)
N1 C6 C11 115.94(19)
C5 C6 C11 121.76(18)
O8 C8 N7 122.89(17)
O8 C8 C9 121.48(16)
N7 C8 C9 115.58(15)
C8 C9 C10 110.26(17)
C8 C9 H9A 109.6
C10 C9 H9A 109.6
C8 C9 H9B 109.6
C10 C9 H9B 109.6
H9A C9 H9B 108.1
C9 C10 H10A 109.5
C9 C10 H10B 109.5
H10A C10 H10B 109.5
C9 C10 H10C 109.5
H10A C10 H10C 109.5
H10B C10 H10C 109.5
C6 C11 H11A 109.5
C6 C11 H11B 109.5
H11A C11 H11B 109.5
C6 C11 H11C 109.5
H11A C11 H11C 109.5
H11B C11 H11C 109.5
C6 C11 H11D 109.5
H11A C11 H11D 141.1
H11B C11 H11D 56.3
H11C C11 H11D 56.3
C6 C11 H11E 109.5
H11A C11 H11E 56.3
H11B C11 H11E 141.1
H11C C11 H11E 56.3
H11D C11 H11E 109.5
C6 C11 H11F 109.5
H11A C11 H11F 56.3
H11B C11 H11F 56.3
H11C C11 H11F 141.1
H11D C11 H11F 109.5
H11E C11 H11F 109.5
C2A N1A C6A 118.39(15)
C8A N7A C2A 128.40(15)
C8A N7A H7A 115.3(13)
C2A N7A H7A 116.3(13)
N1A C2A C3A 123.47(16)
N1A C2A N7A 112.07(14)
C3A C2A N7A 124.46(16)
C4A C3A C2A 117.08(18)
C4A C3A H3A 121.5
C2A C3A H3A 121.5
C5A C4A C3A 120.22(18)
C5A C4A H4A 119.9
C3A C4A H4A 119.9
C4A C5A C6A 118.94(17)
C4A C5A H5A 120.5
C6A C5A H5A 120.5
N1A C6A C5A 121.89(17)
N1A C6A C11A 115.63(17)
C5A C6A C11A 122.47(17)
O8A C8A N7A 122.83(18)
O8A C8A C9A 121.71(16)
N7A C8A C9A 115.42(15)
C8A C9A C10A 111.26(17)
C8A C9A H9C 109.4
C10A C9A H9C 109.4
C8A C9A H9D 109.4
C10A C9A H9D 109.4
H9C C9A H9D 108.0
C9A C10A H10D 109.5
C9A C10A H10E 109.5
H10D C10A H10E 109.5
C9A C10A H10F 109.5
H10D C10A H10F 109.5
H10E C10A H10F 109.5
C6A C11A H11G 109.5
C6A C11A H11H 109.5
H11G C11A H11H 109.5
C6A C11A H11I 109.5
H11G C11A H11I 109.5
H11H C11A H11I 109.5
C6A C11A H11J 109.5
H11G C11A H11J 141.1
H11H C11A H11J 56.3
H11I C11A H11J 56.3
C6A C11A H11K 109.5
H11G C11A H11K 56.3
H11H C11A H11K 141.1
H11I C11A H11K 56.3
H11J C11A H11K 109.5
C6A C11A H11L 109.5
H11G C11A H11L 56.3
H11H C11A H11L 56.3
H11I C11A H11L 141.1
H11J C11A H11L 109.5
H11K C11A H11L 109.5

loop_
_geom_bond_atom_site_label_1
_geom_bond_atom_site_label_2
_geom_bond_distance
O8 C8 1.232(2)
N1 C2 1.338(2)
N1 C6 1.340(2)
N7 C8 1.356(2)
N7 C2 1.405(2)
N7 H7 0.912(15)
C2 C3 1.393(2)
C3 C4 1.381(3)
C3 H3 0.9500
C4 C5 1.381(3)
C4 H4 0.9500
C5 C6 1.385(3)
C5 H5 0.9500
C6 C11 1.507(3)
C8 C9 1.504(3)
C9 C10 1.513(3)
C9 H9A 0.9900
C9 H9B 0.9900
C10 H10A 0.9800
C10 H10B 0.9800
C10 H10C 0.9800
C11 H11A 0.9800
C11 H11B 0.9800
C11 H11C 0.9800
C11 H11D 0.9800
C11 H11E 0.9800
C11 H11F 0.9800
O8A C8A 1.230(2)
N1A C2A 1.338(2)
N1A C6A 1.345(2)
N7A C8A 1.359(2)
N7A C2A 1.407(2)
N7A H7A 0.906(15)
C2A C3A 1.392(2)
C3A C4A 1.387(3)
C3A H3A 0.9500
C4A C5A 1.377(3)
C4A H4A 0.9500
C5A C6A 1.386(3)
C5A H5A 0.9500
C6A C11A 1.503(3)
C8A C9A 1.508(3)
C9A C10A 1.515(3)
C9A H9C 0.9900
C9A H9D 0.9900
C10A H10D 0.9800
C10A H10E 0.9800
C10A H10F 0.9800
C11A H11G 0.9800
C11A H11H 0.9800
C11A H11I 0.9800
C11A H11J 0.9800
C11A H11K 0.9800
C11A H11L 0.9800

loop_
_geom_hbond_atom_site_label_D
_geom_hbond_atom_site_label_H
_geom_hbond_atom_site_label_A
_geom_hbond_distance_DH
_geom_hbond_distance_HA
_geom_hbond_distance_DA
_geom_hbond_angle_DHA
_geom_hbond_site_symmetry_A
N7 H7 O8 0.912(15) 1.999(15) 2.8989(19) 168.6(18) 2
N7A H7A O8A 0.906(15) 2.002(15) 2.8996(19) 170.6(18) 2_645

loop_
_geom_torsion_atom_site_label_1
_geom_torsion_atom_site_label_2
_geom_torsion_atom_site_label_3
_geom_torsion_atom_site_label_4
_geom_torsion
C6 N1 C2 C3 -0.1(3)
C6 N1 C2 N7 179.63(16)
C8 N7 C2 N1 -178.78(17)
C8 N7 C2 C3 1.0(3)
N1 C2 C3 C4 0.0(3)
N7 C2 C3 C4 -179.78(17)
C2 C3 C4 C5 -0.1(3)
C3 C4 C5 C6 0.3(3)
C2 N1 C6 C5 0.4(3)
C2 N1 C6 C11 -179.27(19)
C4 C5 C6 N1 -0.5(3)
C4 C5 C6 C11 179.2(2)
C2 N7 C8 O8 -1.6(3)
C2 N7 C8 C9 175.93(17)
O8 C8 C9 C10 84.4(2)
N7 C8 C9 C10 -93.1(2)
C6A N1A C2A C3A 0.1(3)
C6A N1A C2A N7A -179.99(15)
C8A N7A C2A N1A -177.22(17)
C8A N7A C2A C3A 2.7(3)
N1A C2A C3A C4A -0.8(3)
N7A C2A C3A C4A 179.38(17)
C2A C3A C4A C5A 0.4(3)
C3A C4A C5A C6A 0.6(3)
C2A N1A C6A C5A 0.9(3)
C2A N1A C6A C11A -177.80(16)
C4A C5A C6A N1A -1.2(3)
C4A C5A C6A C11A 177.36(19)
C2A N7A C8A O8A -0.2(3)
C2A N7A C8A C9A 177.69(16)
O8A C8A C9A C10A 93.4(2)
N7A C8A C9A C10A -84.5(2)
